data_2205535
loop_
_publ_author_name
'Xuan-Wen Liu'

_publ_section_title <i>catena</i>-Poly[di-\m~3~-benzoato-tetra-\m~2~-benzoato-dipyrroletricadmium(II)]
_journal_issue 4
_journal_name_full 'Acta Crystallographica Section E'
_journal_page_first m662
_journal_page_last m663
_journal_paper_doi 10.1107/S160053680500677X
_journal_volume 61
_journal_year 2005
_chemical_formula_iupac '[Cd3 (C7 H5 O2)6 (C4 H4 N)2]'
_chemical_formula_moiety 'C50 H38 Cd3 N2 O12'
_chemical_formula_sum 'C50 H38 Cd3 N2 O12'
_chemical_formula_weight 1196.02
_chemical_name_systematic
;
catena-Poly[di-\m~3~-benzoato-tetra-\m~2~-benzoato-dipyrroletricadmium(II)]
;
_space_group_IT_number 15
_symmetry_cell_setting monoclinic
_symmetry_space_group_name_Hall '-C 2yc'
_symmetry_space_group_name_H-M 'C 1 2/c 1'
_atom_sites_solution_hydrogens geom
_atom_sites_solution_primary direct
_atom_sites_solution_secondary difmap
_cell_angle_alpha 90.00
_cell_angle_beta 93.974(6)
_cell_angle_gamma 90.00
_cell_formula_units_Z 4
_cell_length_a 27.937(9)
_cell_length_b 8.828(3)
_cell_length_c 19.072(6)
_cell_measurement_reflns_used 1006
_cell_measurement_temperature 293(2)
_cell_measurement_theta_max 25.09
_cell_measurement_theta_min 2.42
_cell_volume 4692(3)
_computing_cell_refinement 'SAINT (Bruker, 1998)'
_computing_data_collection 'SMART (Bruker, 1998)'
_computing_data_reduction SAINT
_computing_molecular_graphics 'SHELXTL-NT (Bruker, 1998)'
_computing_publication_material 'SHELXTL-NT and PLATON (Spek, 2003)'
_computing_structure_refinement 'SHELXL97 (Sheldrick, 1997)'
_computing_structure_solution 'SHELXS97 (Sheldrick, 1997)'
_diffrn_ambient_temperature 293(2)
_diffrn_measured_fraction_theta_full 0.996
_diffrn_measured_fraction_theta_max 0.996
_diffrn_measurement_device_type 'Bruker SMART CCD area-detector'
_diffrn_measurement_method '\f and \w'
_diffrn_radiation_monochromator graphite
_diffrn_radiation_source 'fine-focus sealed tube'
_diffrn_radiation_type MoK\a
_diffrn_radiation_wavelength 0.71073
_diffrn_reflns_av_R_equivalents 0.0570
_diffrn_reflns_av_sigmaI/netI 0.0747
_diffrn_reflns_limit_h_max 15
_diffrn_reflns_limit_h_min -34
_diffrn_reflns_limit_k_max 10
_diffrn_reflns_limit_k_min -11
_diffrn_reflns_limit_l_max 23
_diffrn_reflns_limit_l_min -23
_diffrn_reflns_number 13090
_diffrn_reflns_theta_full 26.40
_diffrn_reflns_theta_max 26.40
_diffrn_reflns_theta_min 1.46
_exptl_absorpt_coefficient_mu 1.412
_exptl_absorpt_correction_T_max 0.776
_exptl_absorpt_correction_T_min 0.720
_exptl_absorpt_correction_type multi-scan
_exptl_absorpt_process_details '(SADABS; Sheldrick, 1996)'
_exptl_crystal_colour colourless
_exptl_crystal_density_diffrn 1.693
_exptl_crystal_density_meas ?
_exptl_crystal_density_method 'not measured'
_exptl_crystal_description block
_exptl_crystal_F_000 2368
_exptl_crystal_size_max 0.24
_exptl_crystal_size_mid 0.20
_exptl_crystal_size_min 0.18
_refine_diff_density_max 0.904
_refine_diff_density_min -0.857
_refine_ls_extinction_method none
_refine_ls_goodness_of_fit_ref 1.038
_refine_ls_hydrogen_treatment constr
_refine_ls_matrix_type full
_refine_ls_number_parameters 303
_refine_ls_number_reflns 4801
_refine_ls_number_restraints 0
_refine_ls_restrained_S_all 1.038
_refine_ls_R_factor_all 0.0903
_refine_ls_R_factor_gt 0.0432
_refine_ls_shift/su_max 0.001
_refine_ls_shift/su_mean 0.000
_refine_ls_structure_factor_coef Fsqd
_refine_ls_weighting_details 'calc w = 1/[\s^2^(Fo^2^)+(0.0302P)^2^] where P=(Fo^2^+2Fc^2^)/3'
_refine_ls_weighting_scheme calc
_refine_ls_wR_factor_gt 0.0878
_refine_ls_wR_factor_ref 0.1149
_reflns_number_gt 3118
_reflns_number_total 4801
_reflns_threshold_expression I>2\s(I)
_cod_data_source_file lh6367.cif
_cod_data_source_block I
_cod_depositor_comments
;
The following automatic conversions were performed:
'_symmetry_cell_setting' value 'Monoclinic' changed to 'monoclinic'
according to '/home/saulius/struct/CIF-dictionaries/cif_core.dic'
dictionary named 'cif_core.dic' version 2.4.1 from 2010-06-29.

Automatic conversion script
Id: cif_fix_enum 1527 2010-12-29 10:47:43Z saulius 

The following automatic conversions were performed:

'_symmetry_cell_setting' value 'Monoclinic' changed to 'monoclinic'
according to /home/saulius/struct/CIF-dictionaries/cif_core.dic
dictionary named 'cif_core.dic' version 2.4.1 from 2010-06-29.

Automatic conversion script
Id: cif_fix_values 1715 2011-07-08 13:25:40Z adriana 

The following automatic conversions were performed:

'_exptl_crystal_density_meas' value 'none' was changed to '?' - the
value is perceived as not measured.

Automatic conversion script
Id: cif_fix_values 3008 2015-01-20 13:52:24Z robertas 
;
_cod_original_sg_symbol_H-M C2/c
_cod_database_code 2205535
_cod_database_fobs_code 2205535

loop_
_symmetry_equiv_pos_as_xyz
'x, y, z'
'-x, y, -z+1/2'
'x+1/2, y+1/2, z'
'-x+1/2, y+1/2, -z+1/2'
'-x, -y, -z'
'x, -y, z-1/2'
'-x+1/2, -y+1/2, -z'
'x+1/2, -y+1/2, z-1/2'

loop_
_atom_site_label
_atom_site_fract_x
_atom_site_fract_y
_atom_site_fract_z
_atom_site_U_iso_or_equiv
_atom_site_adp_type
_atom_site_calc_flag
_atom_site_refinement_flags
_atom_site_occupancy
_atom_site_type_symbol
Cd1 0.5000 0.08102(6) 0.2500 0.02893(17) Uani d S 1 Cd
Cd2 0.472933(15) -0.06082(4) 0.08080(2) 0.02888(14) Uani d . 1 Cd
O1 0.54341(14) 0.0532(4) 0.15118(19) 0.0343(9) Uani d . 1 O
O2 0.54618(14) 0.0309(4) 0.03773(18) 0.0354(10) Uani d . 1 O
O3 0.45326(14) -0.1120(4) 0.20208(19) 0.0334(9) Uani d . 1 O
O4 0.39604(16) -0.0930(5) 0.1184(2) 0.0502(12) Uani d . 1 O
O5 0.45105(16) 0.1884(4) 0.08617(19) 0.0407(10) Uani d . 1 O
O6 0.44646(16) 0.2425(4) 0.19963(19) 0.0422(11) Uani d . 1 O
N1 0.50331(18) -0.2989(5) 0.0794(2) 0.0393(13) Uani d . 1 N
C1 0.56446(19) 0.0749(6) 0.0965(3) 0.0258(12) Uani d . 1 C
C2 0.6121(2) 0.1525(6) 0.1006(3) 0.0319(13) Uani d . 1 C
C3 0.6301(2) 0.2155(7) 0.1630(3) 0.0450(16) Uani d . 1 C
H3 0.6127 0.2093 0.2028 0.054 Uiso calc R 1 H
C4 0.6735(3) 0.2874(10) 0.1665(4) 0.071(2) Uani d . 1 C
H4 0.6855 0.3290 0.2089 0.085 Uiso calc R 1 H
C5 0.6999(3) 0.2994(9) 0.1083(4) 0.071(2) Uani d . 1 C
H5 0.7289 0.3518 0.1109 0.085 Uiso calc R 1 H
C6 0.6829(3) 0.2331(9) 0.0469(4) 0.063(2) Uani d . 1 C
H6 0.7008 0.2373 0.0076 0.075 Uiso calc R 1 H
C7 0.6393(2) 0.1603(8) 0.0427(3) 0.0454(17) Uani d . 1 C
H7 0.6279 0.1159 0.0005 0.054 Uiso calc R 1 H
C8 0.4094(2) -0.1110(6) 0.1814(3) 0.0320(14) Uani d . 1 C
C9 0.3720(2) -0.1354(7) 0.2332(3) 0.0357(14) Uani d . 1 C
C10 0.3832(2) -0.2155(8) 0.2942(3) 0.0484(17) Uani d . 1 C
H10 0.4144 -0.2503 0.3041 0.058 Uiso calc R 1 H
C11 0.3486(3) -0.2444(9) 0.3404(4) 0.070(2) Uani d . 1 C
H11 0.3561 -0.3019 0.3805 0.084 Uiso calc R 1 H
C12 0.3036(3) -0.1894(11) 0.3279(5) 0.086(3) Uani d . 1 C
H12 0.2803 -0.2075 0.3595 0.103 Uiso calc R 1 H
C13 0.2925(3) -0.1060(11) 0.2675(4) 0.078(3) Uani d . 1 C
H13 0.2618 -0.0665 0.2592 0.094 Uiso calc R 1 H
C14 0.3262(2) -0.0804(8) 0.2197(4) 0.0561(19) Uani d . 1 C
H14 0.3182 -0.0265 0.1787 0.067 Uiso calc R 1 H
C15 0.4311(2) 0.2482(6) 0.1359(3) 0.0345(14) Uani d . 1 C
C16 0.3854(2) 0.3339(6) 0.1197(3) 0.0360(14) Uani d . 1 C
C17 0.3693(3) 0.4405(7) 0.1644(4) 0.0504(17) Uani d . 1 C
H17 0.3872 0.4630 0.2060 0.060 Uiso calc R 1 H
C18 0.3268(3) 0.5144(9) 0.1480(5) 0.071(2) Uani d . 1 C
H18 0.3168 0.5895 0.1779 0.086 Uiso calc R 1 H
C19 0.2989(3) 0.4800(11) 0.0888(5) 0.083(3) Uani d . 1 C
H19 0.2699 0.5296 0.0785 0.100 Uiso calc R 1 H
C20 0.3145(3) 0.3704(11) 0.0446(4) 0.080(3) Uani d . 1 C
H20 0.2957 0.3451 0.0041 0.096 Uiso calc R 1 H
C21 0.3569(3) 0.2985(9) 0.0592(4) 0.059(2) Uani d . 1 C
H21 0.3670 0.2250 0.0286 0.071 Uiso calc R 1 H
C22 0.5361(2) -0.3480(5) 0.0385(3) 0.0251(12) Uani d . 1 C
H22 0.5454 -0.2965 -0.0009 0.030 Uiso calc R 1 H
C23 0.5541(3) -0.4801(8) 0.0604(4) 0.0532(18) Uani d . 1 C
H23 0.5775 -0.5356 0.0393 0.064 Uiso calc R 1 H
C24 0.5325(3) -0.5191(7) 0.1184(4) 0.0539(19) Uani d . 1 C
H24 0.5378 -0.6057 0.1456 0.065 Uiso calc R 1 H
C25 0.5010(3) -0.4036(7) 0.1289(3) 0.0461(17) Uani d . 1 C
H25 0.4808 -0.3992 0.1656 0.055 Uiso calc R 1 H

loop_
_atom_site_aniso_label
_atom_site_aniso_U_11
_atom_site_aniso_U_22
_atom_site_aniso_U_33
_atom_site_aniso_U_12
_atom_site_aniso_U_13
_atom_site_aniso_U_23
Cd1 0.0325(4) 0.0367(4) 0.0174(3) 0.000 0.0005(2) 0.000
Cd2 0.0339(3) 0.0318(2) 0.0212(2) -0.0003(2) 0.00403(17) 0.00040(17)
O1 0.033(2) 0.046(2) 0.025(2) -0.001(2) 0.0052(18) 0.0042(18)
O2 0.034(2) 0.050(2) 0.022(2) -0.0061(19) -0.0020(18) -0.0034(18)
O3 0.029(2) 0.039(2) 0.033(2) -0.0047(18) 0.0076(19) -0.0044(17)
O4 0.047(3) 0.076(3) 0.027(2) -0.009(2) 0.001(2) 0.004(2)
O5 0.058(3) 0.034(2) 0.031(2) 0.012(2) 0.011(2) -0.0014(18)
O6 0.051(3) 0.044(2) 0.031(2) 0.011(2) -0.001(2) 0.0022(18)
N1 0.052(4) 0.033(3) 0.032(3) -0.003(2) 0.001(3) 0.007(2)
C1 0.029(3) 0.027(3) 0.022(3) 0.011(2) 0.004(2) 0.001(2)
C2 0.035(4) 0.037(3) 0.023(3) 0.000(3) 0.002(3) 0.000(2)
C3 0.035(4) 0.065(4) 0.035(4) -0.007(3) 0.002(3) -0.012(3)
C4 0.055(5) 0.098(6) 0.060(5) -0.025(5) 0.001(4) -0.026(5)
C5 0.040(5) 0.089(6) 0.084(6) -0.028(4) 0.008(4) -0.011(5)
C6 0.044(5) 0.091(6) 0.054(5) -0.017(4) 0.016(4) 0.010(4)
C7 0.041(4) 0.069(5) 0.027(3) -0.005(3) 0.007(3) 0.002(3)
C8 0.040(4) 0.028(3) 0.029(3) -0.005(3) 0.008(3) -0.005(2)
C9 0.033(4) 0.046(3) 0.028(3) -0.009(3) 0.003(3) -0.008(3)
C10 0.044(4) 0.063(4) 0.038(4) -0.003(4) 0.006(3) 0.003(3)
C11 0.066(6) 0.093(6) 0.054(5) -0.020(5) 0.021(4) 0.011(4)
C12 0.061(6) 0.135(9) 0.067(6) -0.017(6) 0.040(5) -0.013(6)
C13 0.041(5) 0.121(8) 0.075(6) 0.000(5) 0.018(5) -0.016(6)
C14 0.037(4) 0.076(5) 0.054(5) -0.004(4) 0.000(4) -0.009(4)
C15 0.043(4) 0.029(3) 0.032(3) 0.001(3) 0.005(3) 0.006(2)
C16 0.041(4) 0.032(3) 0.035(3) 0.000(3) 0.013(3) 0.007(3)
C17 0.053(4) 0.041(4) 0.058(4) 0.006(4) 0.008(4) 0.003(3)
C18 0.063(6) 0.055(5) 0.099(7) 0.023(4) 0.029(5) 0.012(5)
C19 0.049(6) 0.087(7) 0.115(8) 0.021(5) 0.008(6) 0.033(6)
C20 0.051(5) 0.118(7) 0.068(6) 0.016(5) -0.014(5) 0.012(5)
C21 0.053(5) 0.078(5) 0.046(4) 0.009(4) 0.000(4) 0.002(4)
C22 0.034(3) 0.023(3) 0.020(3) 0.006(2) 0.014(2) 0.003(2)
C23 0.051(5) 0.054(4) 0.057(5) 0.002(4) 0.012(4) -0.011(3)
C24 0.066(5) 0.031(4) 0.065(5) 0.005(3) 0.008(4) 0.012(3)
C25 0.060(5) 0.038(4) 0.042(4) -0.001(3) 0.014(3) -0.001(3)

loop_
_atom_type_symbol
_atom_type_description
_atom_type_scat_dispersion_real
_atom_type_scat_dispersion_imag
_atom_type_scat_source
C C 0.0033 0.0016 ' International Tables Vol C Tables 4.2.6.8 and 6.1.1.4.'
H H 0.0000 0.0000 ' International Tables Vol C Tables 4.2.6.8 and 6.1.1.4.'
N N 0.0061 0.0033 ' International Tables Vol C Tables 4.2.6.8 and 6.1.1.4.'
O O 0.0106 0.0060 ' International Tables Vol C Tables 4.2.6.8 and 6.1.1.4.'
Cd Cd -0.8075 1.2024 ' International Tables Vol C Tables 4.2.6.8 and 6.1.1.4.'

loop_
_geom_angle_atom_site_label_1
_geom_angle_atom_site_label_2
_geom_angle_atom_site_label_3
_geom_angle_site_symmetry_1
_geom_angle_site_symmetry_3
_geom_angle
O6 Cd1 O6 2_655 . 100.7(2)
O6 Cd1 O3 2_655 2_655 87.55(15)
O6 Cd1 O3 . 2_655 171.57(15)
O6 Cd1 O3 2_655 . 171.58(14)
O6 Cd1 O3 . . 87.55(15)
O3 Cd1 O3 2_655 . 84.2(2)
O6 Cd1 O1 2_655 . 92.56(14)
O6 Cd1 O1 . . 95.17(14)
O3 Cd1 O1 2_655 . 86.00(13)
O3 Cd1 O1 . . 85.02(13)
O6 Cd1 O1 2_655 2_655 95.17(14)
O6 Cd1 O1 . 2_655 92.55(14)
O3 Cd1 O1 2_655 2_655 85.03(13)
O3 Cd1 O1 . 2_655 86.00(13)
O1 Cd1 O1 . 2_655 167.89(18)
N1 Cd2 O5 . . 173.40(17)
N1 Cd2 O2 . 5_655 98.99(15)
O5 Cd2 O2 . 5_655 83.63(14)
N1 Cd2 O4 . . 104.16(17)
O5 Cd2 O4 . . 81.28(16)
O2 Cd2 O4 5_655 . 99.20(14)
N1 Cd2 O2 . . 88.84(16)
O5 Cd2 O2 . . 85.86(15)
O2 Cd2 O2 5_655 . 76.72(14)
O4 Cd2 O2 . . 166.89(15)
N1 Cd2 O3 . . 87.08(15)
O5 Cd2 O3 . . 93.27(13)
O2 Cd2 O3 5_655 . 153.40(14)
O4 Cd2 O3 . . 54.30(13)
O2 Cd2 O3 . . 129.54(12)
N1 Cd2 O1 . . 95.60(15)
O5 Cd2 O1 . . 78.05(13)
O2 Cd2 O1 5_655 . 126.72(13)
O4 Cd2 O1 . . 126.12(13)
O2 Cd2 O1 . . 52.60(12)
O3 Cd2 O1 . . 77.82(13)
N1 Cd2 C8 . . 96.88(17)
O5 Cd2 C8 . . 86.33(16)
O2 Cd2 C8 5_655 . 126.11(16)
O4 Cd2 C8 . . 26.92(15)
O2 Cd2 C8 . . 154.74(15)
O3 Cd2 C8 . . 27.40(14)
O1 Cd2 C8 . . 102.24(15)
C1 O1 Cd1 . . 164.8(4)
C1 O1 Cd2 . . 90.7(3)
Cd1 O1 Cd2 . . 92.40(13)
C1 O2 Cd2 . 5_655 152.9(4)
C1 O2 Cd2 . . 95.9(3)
Cd2 O2 Cd2 5_655 . 103.28(14)
C8 O3 Cd1 . . 129.2(4)
C8 O3 Cd2 . . 88.9(3)
Cd1 O3 Cd2 . . 94.58(14)
C8 O4 Cd2 . . 95.2(4)
C15 O5 Cd2 . . 125.1(3)
C15 O6 Cd1 . . 127.8(4)
C22 N1 C25 . . 105.3(5)
C22 N1 Cd2 . . 126.1(4)
C25 N1 Cd2 . . 126.9(4)
O1 C1 O2 . . 120.7(5)
O1 C1 C2 . . 119.7(5)
O2 C1 C2 . . 119.5(5)
C3 C2 C7 . . 118.9(6)
C3 C2 C1 . . 120.0(5)
C7 C2 C1 . . 121.1(5)
C4 C3 C2 . . 119.9(6)
C4 C3 H3 . . 120.1
C2 C3 H3 . . 120.1
C3 C4 C5 . . 121.4(7)
C3 C4 H4 . . 119.3
C5 C4 H4 . . 119.3
C6 C5 C4 . . 118.9(7)
C6 C5 H5 . . 120.6
C4 C5 H5 . . 120.6
C5 C6 C7 . . 120.4(7)
C5 C6 H6 . . 119.8
C7 C6 H6 . . 119.8
C6 C7 C2 . . 120.6(6)
C6 C7 H7 . . 119.7
C2 C7 H7 . . 119.7
O4 C8 O3 . . 121.5(6)
O4 C8 C9 . . 118.5(6)
O3 C8 C9 . . 120.0(5)
O4 C8 Cd2 . . 57.8(3)
O3 C8 Cd2 . . 63.7(3)
C9 C8 Cd2 . . 176.2(4)
C14 C9 C10 . . 119.6(6)
C14 C9 C8 . . 120.4(6)
C10 C9 C8 . . 119.9(6)
C9 C10 C11 . . 120.3(7)
C9 C10 H10 . . 119.9
C11 C10 H10 . . 119.9
C12 C11 C10 . . 120.4(8)
C12 C11 H11 . . 119.8
C10 C11 H11 . . 119.8
C11 C12 C13 . . 119.3(8)
C11 C12 H12 . . 120.4
C13 C12 H12 . . 120.4
C14 C13 C12 . . 121.0(8)
C14 C13 H13 . . 119.5
C12 C13 H13 . . 119.5
C9 C14 C13 . . 119.3(7)
C9 C14 H14 . . 120.4
C13 C14 H14 . . 120.4
O5 C15 O6 . . 125.0(6)
O5 C15 C16 . . 118.4(5)
O6 C15 C16 . . 116.6(5)
C17 C16 C21 . . 118.5(6)
C17 C16 C15 . . 122.1(6)
C21 C16 C15 . . 119.3(6)
C16 C17 C18 . . 120.1(7)
C16 C17 H17 . . 119.9
C18 C17 H17 . . 119.9
C19 C18 C17 . . 121.3(8)
C19 C18 H18 . . 119.3
C17 C18 H18 . . 119.3
C18 C19 C20 . . 118.6(8)
C18 C19 H19 . . 120.7
C20 C19 H19 . . 120.7
C21 C20 C19 . . 120.9(8)
C21 C20 H20 . . 119.6
C19 C20 H20 . . 119.6
C20 C21 C16 . . 120.5(8)
C20 C21 H21 . . 119.7
C16 C21 H21 . . 119.7
N1 C22 C23 . . 111.6(5)
N1 C22 H22 . . 124.2
C23 C22 H22 . . 124.2
C22 C23 C24 . . 107.6(6)
C22 C23 H23 . . 126.2
C24 C23 H23 . . 126.2
C23 C24 C25 . . 105.1(6)
C23 C24 H24 . . 127.5
C25 C24 H24 . . 127.5
N1 C25 C24 . . 110.5(6)
N1 C25 H25 . . 124.8
C24 C25 H25 . . 124.8

loop_
_geom_bond_atom_site_label_1
_geom_bond_atom_site_label_2
_geom_bond_site_symmetry_2
_geom_bond_distance
_geom_bond_publ_flag
Cd1 O6 2_655 2.235(4) ?
Cd1 O6 . 2.235(4) y
Cd1 O3 2_655 2.298(4) ?
Cd1 O3 . 2.298(4) y
Cd1 O1 . 2.324(4) y
Cd1 O1 2_655 2.324(4) ?
Cd2 N1 . 2.267(5) y
Cd2 O5 . 2.288(4) y
Cd2 O2 5_655 2.302(4) y
Cd2 O4 . 2.328(4) y
Cd2 O2 . 2.398(4) y
Cd2 O3 . 2.456(4) y
Cd2 O1 . 2.515(4) y
Cd2 C8 . 2.739(6) ?
O1 C1 . 1.247(6) ?
O2 C1 . 1.260(6) ?
O2 Cd2 5_655 2.302(4) ?
O3 C8 . 1.261(7) ?
O4 C8 . 1.245(7) ?
O5 C15 . 1.250(7) ?
O6 C15 . 1.262(6) ?
N1 C22 . 1.316(7) ?
N1 C25 . 1.326(7) ?
C1 C2 . 1.495(8) ?
C2 C3 . 1.377(7) ?
C2 C7 . 1.385(8) ?
C3 C4 . 1.367(9) ?
C3 H3 . 0.9300 ?
C4 C5 . 1.378(10) ?
C4 H4 . 0.9300 ?
C5 C6 . 1.366(9) ?
C5 H5 . 0.9300 ?
C6 C7 . 1.373(9) ?
C6 H6 . 0.9300 ?
C7 H7 . 0.9300 ?
C8 C9 . 1.503(8) ?
C9 C14 . 1.374(9) ?
C9 C10 . 1.378(8) ?
C10 C11 . 1.379(9) ?
C10 H10 . 0.9300 ?
C11 C12 . 1.353(11) ?
C11 H11 . 0.9300 ?
C12 C13 . 1.383(11) ?
C12 H12 . 0.9300 ?
C13 C14 . 1.374(10) ?
C13 H13 . 0.9300 ?
C14 H14 . 0.9300 ?
C15 C16 . 1.496(8) ?
C16 C17 . 1.368(8) ?
C16 C21 . 1.391(8) ?
C17 C18 . 1.374(10) ?
C17 H17 . 0.9300 ?
C18 C19 . 1.360(12) ?
C18 H18 . 0.9300 ?
C19 C20 . 1.374(12) ?
C19 H19 . 0.9300 ?
C20 C21 . 1.356(10) ?
C20 H20 . 0.9300 ?
C21 H21 . 0.9300 ?
C22 C23 . 1.326(8) ?
C22 H22 . 0.9300 ?
C23 C24 . 1.341(9) ?
C23 H23 . 0.9300 ?
C24 C25 . 1.371(9) ?
C24 H24 . 0.9300 ?
C25 H25 . 0.9300 ?

loop_
_geom_hbond_atom_site_label_D
_geom_hbond_atom_site_label_H
_geom_hbond_atom_site_label_A
_geom_hbond_site_symmetry_A
_geom_hbond_distance_DH
_geom_hbond_distance_HA
_geom_hbond_distance_DA
_geom_hbond_angle_DHA
C3 H3 O6 2_655 0.93 2.59 3.503(7) 167
C7 H7 O4 5_655 0.93 2.33 3.217(7) 159
C22 H22 O5 5_655 0.93 1.89 2.808(7) 167

loop_
_geom_torsion_atom_site_label_1
_geom_torsion_atom_site_label_2
_geom_torsion_atom_site_label_3
_geom_torsion_atom_site_label_4
_geom_torsion_site_symmetry_1
_geom_torsion_site_symmetry_4
_geom_torsion
O6 Cd1 O1 C1 2_655 . -62.3(13)
O6 Cd1 O1 C1 . . 38.7(14)
O3 Cd1 O1 C1 2_655 . -149.7(13)
O3 Cd1 O1 C1 . . 125.7(14)
O1 Cd1 O1 C1 2_655 . 168.0(13)
O6 Cd1 O1 Cd2 2_655 . -163.88(13)
O6 Cd1 O1 Cd2 . . -62.87(14)
O3 Cd1 O1 Cd2 2_655 . 108.76(13)
O3 Cd1 O1 Cd2 . . 24.20(13)
N1 Cd2 O1 C1 . . 86.1(3)
O5 Cd2 O1 C1 . . -92.1(3)
O2 Cd2 O1 C1 5_655 . -19.5(3)
O4 Cd2 O1 C1 . . -161.8(3)
O2 Cd2 O1 C1 . . 1.9(3)
O3 Cd2 O1 C1 . . 171.9(3)
C8 Cd2 O1 C1 . . -175.6(3)
N1 Cd2 O1 Cd1 . . -108.79(15)
O5 Cd2 O1 Cd1 . . 73.03(14)
O2 Cd2 O1 Cd1 5_655 . 145.61(14)
O4 Cd2 O1 Cd1 . . 3.3(2)
O2 Cd2 O1 Cd1 . . 167.0(2)
O3 Cd2 O1 Cd1 . . -23.01(12)
C8 Cd2 O1 Cd1 . . -10.49(16)
N1 Cd2 O2 C1 . . -99.8(3)
O5 Cd2 O2 C1 . . 76.3(3)
O2 Cd2 O2 C1 5_655 . 160.7(4)
O4 Cd2 O2 C1 . . 87.5(6)
O3 Cd2 O2 C1 . . -14.6(4)
O1 Cd2 O2 C1 . . -1.8(3)
C8 Cd2 O2 C1 . . 4.0(5)
N1 Cd2 O2 Cd2 . 5_655 99.52(16)
O5 Cd2 O2 Cd2 . 5_655 -84.42(16)
O2 Cd2 O2 Cd2 5_655 5_655 0.0
O4 Cd2 O2 Cd2 . 5_655 -73.2(6)
O3 Cd2 O2 Cd2 . 5_655 -175.24(12)
O1 Cd2 O2 Cd2 . 5_655 -162.5(2)
C8 Cd2 O2 Cd2 . 5_655 -156.7(3)
O6 Cd1 O3 C8 . . -21.8(5)
O3 Cd1 O3 C8 2_655 . 156.3(5)
O1 Cd1 O3 C8 . . -117.2(5)
O1 Cd1 O3 C8 2_655 . 70.9(5)
O6 Cd1 O3 Cd2 . . 70.52(14)
O3 Cd1 O3 Cd2 2_655 . -111.35(17)
O1 Cd1 O3 Cd2 . . -24.89(13)
O1 Cd1 O3 Cd2 2_655 . 163.25(14)
N1 Cd2 O3 C8 . . -111.0(3)
O5 Cd2 O3 C8 . . 75.6(3)
O2 Cd2 O3 C8 5_655 . -6.7(5)
O4 Cd2 O3 C8 . . -1.3(3)
O2 Cd2 O3 C8 . . 162.9(3)
O1 Cd2 O3 C8 . . 152.6(3)
N1 Cd2 O3 Cd1 . . 119.72(17)
O5 Cd2 O3 Cd1 . . -53.68(16)
O2 Cd2 O3 Cd1 5_655 . -136.0(2)
O4 Cd2 O3 Cd1 . . -130.5(2)
O2 Cd2 O3 Cd1 . . 33.6(2)
O1 Cd2 O3 Cd1 . . 23.34(12)
C8 Cd2 O3 Cd1 . . -129.2(4)
N1 Cd2 O4 C8 . . 77.0(4)
O5 Cd2 O4 C8 . . -99.1(3)
O2 Cd2 O4 C8 5_655 . 178.8(3)
O2 Cd2 O4 C8 . . -110.5(6)
O3 Cd2 O4 C8 . . 1.3(3)
O1 Cd2 O4 C8 . . -30.9(4)
O2 Cd2 O5 C15 5_655 . 146.1(5)
O4 Cd2 O5 C15 . . 45.8(5)
O2 Cd2 O5 C15 . . -136.8(5)
O3 Cd2 O5 C15 . . -7.4(5)
O1 Cd2 O5 C15 . . -84.2(5)
C8 Cd2 O5 C15 . . 19.1(5)
O6 Cd1 O6 C15 2_655 . 125.2(5)
O3 Cd1 O6 C15 . . -53.2(5)
O1 Cd1 O6 C15 . . 31.6(5)
O1 Cd1 O6 C15 2_655 . -139.0(5)
O2 Cd2 N1 C22 5_655 . 50.1(5)
O4 Cd2 N1 C22 . . 152.0(4)
O2 Cd2 N1 C22 . . -26.3(5)
O3 Cd2 N1 C22 . . -156.0(5)
O1 Cd2 N1 C22 . . -78.5(5)
C8 Cd2 N1 C22 . . 178.4(4)
O2 Cd2 N1 C25 5_655 . -147.5(5)
O4 Cd2 N1 C25 . . -45.6(5)
O2 Cd2 N1 C25 . . 136.1(5)
O3 Cd2 N1 C25 . . 6.5(5)
O1 Cd2 N1 C25 . . 83.9(5)
C8 Cd2 N1 C25 . . -19.2(5)
Cd1 O1 C1 O2 . . -105.0(13)
Cd2 O1 C1 O2 . . -3.3(5)
Cd1 O1 C1 C2 . . 75.6(14)
Cd2 O1 C1 C2 . . 177.3(4)
Cd2 O2 C1 O1 5_655 . 138.5(6)
Cd2 O2 C1 O1 . . 3.4(5)
Cd2 O2 C1 C2 5_655 . -42.1(11)
Cd2 O2 C1 C2 . . -177.1(4)
O1 C1 C2 C3 . . -7.6(8)
O2 C1 C2 C3 . . 173.0(5)
O1 C1 C2 C7 . . 171.4(5)
O2 C1 C2 C7 . . -8.1(8)
C7 C2 C3 C4 . . 1.5(10)
C1 C2 C3 C4 . . -179.5(6)
C2 C3 C4 C5 . . 0.5(12)
C3 C4 C5 C6 . . -2.3(13)
C4 C5 C6 C7 . . 2.2(13)
C5 C6 C7 C2 . . -0.3(12)
C3 C2 C7 C6 . . -1.6(10)
C1 C2 C7 C6 . . 179.4(6)
Cd2 O4 C8 O3 . . -2.4(6)
Cd2 O4 C8 C9 . . 179.0(4)
Cd1 O3 C8 O4 . . 97.3(6)
Cd2 O3 C8 O4 . . 2.3(5)
Cd1 O3 C8 C9 . . -84.2(6)
Cd2 O3 C8 C9 . . -179.2(5)
Cd1 O3 C8 Cd2 . . 95.0(4)
N1 Cd2 C8 O4 . . -107.9(3)
O5 Cd2 C8 O4 . . 77.9(3)
O2 Cd2 C8 O4 5_655 . -1.4(4)
O2 Cd2 C8 O4 . . 150.1(4)
O3 Cd2 C8 O4 . . -177.7(5)
O1 Cd2 C8 O4 . . 154.9(3)
N1 Cd2 C8 O3 . . 69.9(3)
O5 Cd2 C8 O3 . . -104.3(3)
O2 Cd2 C8 O3 5_655 . 176.3(3)
O4 Cd2 C8 O3 . . 177.7(5)
O2 Cd2 C8 O3 . . -32.1(5)
O1 Cd2 C8 O3 . . -27.4(3)
O4 C8 C9 C14 . . -26.1(8)
O3 C8 C9 C14 . . 155.3(6)
O4 C8 C9 C10 . . 152.9(6)
O3 C8 C9 C10 . . -25.7(8)
C14 C9 C10 C11 . . 1.9(10)
C8 C9 C10 C11 . . -177.1(6)
C9 C10 C11 C12 . . -2.6(12)
C10 C11 C12 C13 . . 1.0(14)
C11 C12 C13 C14 . . 1.1(14)
C10 C9 C14 C13 . . 0.2(10)
C8 C9 C14 C13 . . 179.2(6)
C12 C13 C14 C9 . . -1.7(12)
Cd2 O5 C15 O6 . . 53.4(8)
Cd2 O5 C15 C16 . . -126.7(4)
Cd1 O6 C15 O5 . . -18.0(9)
Cd1 O6 C15 C16 . . 162.1(4)
O5 C15 C16 C17 . . -158.8(6)
O6 C15 C16 C17 . . 21.1(8)
O5 C15 C16 C21 . . 24.9(8)
O6 C15 C16 C21 . . -155.2(6)
C21 C16 C17 C18 . . -2.5(10)
C15 C16 C17 C18 . . -178.8(6)
C16 C17 C18 C19 . . 2.5(12)
C17 C18 C19 C20 . . -1.0(13)
C18 C19 C20 C21 . . -0.5(14)
C19 C20 C21 C16 . . 0.4(13)
C17 C16 C21 C20 . . 1.1(11)
C15 C16 C21 C20 . . 177.5(7)
C25 N1 C22 C23 . . 0.4(7)
Cd2 N1 C22 C23 . . 165.9(4)
N1 C22 C23 C24 . . -0.4(8)
C22 C23 C24 C25 . . 0.2(8)
C22 N1 C25 C24 . . -0.2(7)
Cd2 N1 C25 C24 . . -165.6(4)
C23 C24 C25 N1 . . 0.0(8)
